data_7032667
loop_
_publ_author_name
'Catalano, Vincent J.'
'L\'opez-de-Luzuriaga, Jos\'e M'
'Monge, Miguel'
'Olmos, M. Elena'
'Pascual, David'

_publ_section_title
;
 Copper(i)-assisted red-shifted phosphorescence in Au(i)Cu(i)
 heteropolynuclear complexes.
;
_journal_issue 43
_journal_name_full 'Dalton transactions (Cambridge, England : 2003)'
_journal_page_first 16486
_journal_page_last 16497
_journal_paper_doi 10.1039/c4dt02154a
_journal_volume 43
_journal_year 2014
_chemical_formula_sum 'C46 H28 Au2 B Cl4 Cu F10 N2 P2'
_chemical_formula_weight 1470.73
_chemical_name_common 3
_space_group_crystal_system triclinic
_space_group_IT_number 2
_space_group_name_Hall '-P 1'
_space_group_name_H-M_alt 'P -1'
_symmetry_space_group_name_Hall '-P 1'
_symmetry_space_group_name_H-M 'P -1'
_atom_sites_solution_hydrogens geom
_audit_creation_method SHELXL-2014
_cell_angle_alpha 90.0760(10)
_cell_angle_beta 95.0190(10)
_cell_angle_gamma 104.8460(10)
_cell_formula_units_Z 2
_cell_length_a 10.3133(3)
_cell_length_b 13.8966(5)
_cell_length_c 16.5360(6)
_cell_measurement_reflns_used 9928
_cell_measurement_temperature 100(2)
_cell_measurement_theta_max 31.36
_cell_measurement_theta_min 2.22
_cell_volume 2281.35(13)
_computing_cell_refinement 'Bruker SAINT'
_computing_data_collection 'Bruker APEX2'
_computing_data_reduction 'Bruker SAINT'
_computing_molecular_graphics 'Bruker SHELXTL'
_computing_publication_material 'Bruker SHELXTL'
_computing_structure_refinement 'SHELXL-2014 (Sheldrick, 2014)'
_computing_structure_solution 'SHELXS-97 (Sheldrick 2008)'
_diffrn_ambient_temperature 100(2)
_diffrn_measured_fraction_theta_full 1.000
_diffrn_measured_fraction_theta_max 0.991
_diffrn_measurement_device_type 'Bruker APEX-II CCD'
_diffrn_measurement_method '\f and \w scans'
_diffrn_radiation_type MoK\a
_diffrn_radiation_wavelength 0.71073
_diffrn_reflns_av_R_equivalents 0.0423
_diffrn_reflns_av_unetI/netI 0.0485
_diffrn_reflns_Laue_measured_fraction_full 1.000
_diffrn_reflns_Laue_measured_fraction_max 0.991
_diffrn_reflns_limit_h_max 15
_diffrn_reflns_limit_h_min -14
_diffrn_reflns_limit_k_max 20
_diffrn_reflns_limit_k_min -20
_diffrn_reflns_limit_l_max 24
_diffrn_reflns_limit_l_min -24
_diffrn_reflns_number 49768
_diffrn_reflns_point_group_measured_fraction_full 1.000
_diffrn_reflns_point_group_measured_fraction_max 0.991
_diffrn_reflns_theta_full 25.242
_diffrn_reflns_theta_max 31.500
_diffrn_reflns_theta_min 1.516
_exptl_absorpt_coefficient_mu 7.261
_exptl_absorpt_correction_T_max 0.298
_exptl_absorpt_correction_T_min 0.192
_exptl_absorpt_correction_type multi-scan
_exptl_absorpt_process_details SADABS
_exptl_crystal_colour colourless
_exptl_crystal_density_diffrn 2.141
_exptl_crystal_description block
_exptl_crystal_F_000 1396
_exptl_crystal_size_max 0.340
_exptl_crystal_size_mid 0.330
_exptl_crystal_size_min 0.220
_refine_diff_density_max 6.583
_refine_diff_density_min -2.710
_refine_diff_density_rms 0.182
_refine_ls_extinction_method none
_refine_ls_goodness_of_fit_ref 1.081
_refine_ls_hydrogen_treatment constr
_refine_ls_matrix_type full
_refine_ls_number_parameters 613
_refine_ls_number_reflns 15057
_refine_ls_number_restraints 0
_refine_ls_restrained_S_all 1.081
_refine_ls_R_factor_all 0.0547
_refine_ls_R_factor_gt 0.0372
_refine_ls_shift/su_max 0.003
_refine_ls_shift/su_mean 0.000
_refine_ls_structure_factor_coef Fsqd
_refine_ls_weighting_details 'w=1/[\s^2^(Fo^2^)+(0.0366P)^2^+1.6608P] where P=(Fo^2^+2Fc^2^)/3'
_refine_ls_weighting_scheme calc
_refine_ls_wR_factor_gt 0.0808
_refine_ls_wR_factor_ref 0.0850
_reflns_Friedel_coverage 0.000
_reflns_number_gt 11788
_reflns_number_total 15057
_reflns_threshold_expression 'I > 2\s(I)'
_cod_data_source_file c4dt02154a2.cif
_cod_data_source_block cat8_0m
_cod_depositor_comments 'Adding full bibliography for 7032665--7032668.cif.'
_cod_database_code 7032667
_shelx_space_group_comment
; 
The symmetry employed for this shelxl refinement is uniquely defined 
by the following loop, which should always be used as a source of 
symmetry information in preference to the above space-group names. 
They are only intended as comments. 
;
_shelx_estimated_absorpt_t_min 0.192
_shelx_estimated_absorpt_t_max 0.298
_shelxl_version_number 2014-3

loop_
_space_group_symop_operation_xyz
'x, y, z'
'-x, -y, -z'

loop_
_atom_site_label
_atom_site_type_symbol
_atom_site_fract_x
_atom_site_fract_y
_atom_site_fract_z
_atom_site_U_iso_or_equiv
_atom_site_adp_type
_atom_site_occupancy
_atom_site_site_symmetry_order
_atom_site_calc_flag
_atom_site_refinement_flags_posn
_atom_site_refinement_flags_adp
Au1 Au 0.53260(2) 0.57543(2) 0.68641(2) 0.01937(4) Uani 1 1 d . .
Au2 Au 0.67514(2) 0.66848(2) 0.84937(2) 0.01645(4) Uani 1 1 d . .
Cu1 Cu 0.82921(5) 0.64621(4) 0.71966(3) 0.01995(11) Uani 1 1 d . .
Cl1 Cl 0.3996(2) 0.89785(13) 0.51978(9) 0.0666(6) Uani 1 1 d . .
Cl2 Cl 0.14295(12) 0.77986(9) 0.78414(9) 0.0371(3) Uani 1 1 d . .
Cl3 Cl 0.30108(15) 0.29651(10) 0.92173(8) 0.0414(3) Uani 1 1 d . .
Cl4 Cl 0.82602(17) 0.35263(11) 1.02071(8) 0.0449(4) Uani 1 1 d . .
F1 F 0.5329(3) 0.7413(2) 0.56073(17) 0.0329(6) Uani 1 1 d . .
F2 F 0.2085(3) 0.8960(2) 0.64039(19) 0.0427(8) Uani 1 1 d . .
F3 F 0.3082(3) 0.6378(2) 0.7939(2) 0.0394(8) Uani 1 1 d . .
F4 F 0.3903(3) 0.4969(2) 0.86053(16) 0.0279(6) Uani 1 1 d . .
F5 F 0.5429(4) 0.2442(2) 0.99285(19) 0.0484(9) Uani 1 1 d . .
F6 F 0.8479(3) 0.5496(2) 0.95288(17) 0.0313(6) Uani 1 1 d . .
B1 B 0.9408(6) 0.1859(5) 0.6640(4) 0.0386(14) Uani 1 1 d . .
F7 F 0.9920(4) 0.1223(3) 0.6222(3) 0.0686(12) Uani 1 1 d . .
F8 F 1.0012(3) 0.2848(2) 0.6526(2) 0.0472(9) Uani 1 1 d . .
F9 F 0.9724(4) 0.1667(3) 0.7475(2) 0.0509(9) Uani 1 1 d . .
F10 F 0.8028(3) 0.1654(2) 0.6534(2) 0.0489(9) Uani 1 1 d . .
P1 P 0.62598(11) 0.44491(8) 0.66826(7) 0.0191(2) Uani 1 1 d . .
P2 P 0.75634(11) 0.82873(7) 0.80772(7) 0.0162(2) Uani 1 1 d . .
N1 N 0.8625(4) 0.5238(3) 0.7561(2) 0.0194(7) Uani 1 1 d . .
N2 N 0.8259(4) 0.7675(3) 0.6666(2) 0.0202(7) Uani 1 1 d . .
C1 C 0.4317(4) 0.6853(3) 0.6781(3) 0.0198(8) Uani 1 1 d . .
C2 C 0.4438(5) 0.7476(3) 0.6151(3) 0.0255(9) Uani 1 1 d . .
C3 C 0.3728(6) 0.8202(3) 0.6001(3) 0.0312(11) Uani 1 1 d . .
C4 C 0.2786(5) 0.8273(3) 0.6528(3) 0.0286(10) Uani 1 1 d . .
C5 C 0.2578(5) 0.7662(3) 0.7177(3) 0.0267(10) Uani 1 1 d . .
C6 C 0.3323(4) 0.6965(3) 0.7289(3) 0.0251(9) Uani 1 1 d . .
C7 C 0.7689(4) 0.4360(3) 0.7402(3) 0.0195(8) Uani 1 1 d . .
C8 C 0.7853(5) 0.3473(3) 0.7712(3) 0.0261(10) Uani 1 1 d . .
H8A H 0.7166 0.2874 0.7604 0.031 Uiso 1 1 calc R U
C9 C 0.9031(5) 0.3468(4) 0.8183(3) 0.0320(11) Uani 1 1 d . .
H9A H 0.9169 0.2865 0.8397 0.038 Uiso 1 1 calc R U
C10 C 0.9994(5) 0.4351(4) 0.8332(3) 0.0320(11) Uani 1 1 d . .
H10A H 1.0813 0.4365 0.8649 0.038 Uiso 1 1 calc R U
C11 C 0.9762(5) 0.5223(4) 0.8016(3) 0.0264(10) Uani 1 1 d . .
H11A H 1.0432 0.5831 0.8126 0.032 Uiso 1 1 calc R U
C12 C 0.7044(4) 0.4548(3) 0.5733(3) 0.0217(9) Uani 1 1 d . .
C13 C 0.6870(5) 0.5287(3) 0.5196(3) 0.0261(9) Uani 1 1 d . .
H13A H 0.6293 0.5693 0.5313 0.031 Uiso 1 1 calc R U
C14 C 0.7525(5) 0.5435(4) 0.4496(3) 0.0299(10) Uani 1 1 d . .
H14A H 0.7418 0.5952 0.4142 0.036 Uiso 1 1 calc R U
C15 C 0.8344(5) 0.4825(4) 0.4311(3) 0.0333(11) Uani 1 1 d . .
H15A H 0.8785 0.4917 0.3825 0.040 Uiso 1 1 calc R U
C16 C 0.8513(5) 0.4083(4) 0.4836(3) 0.0289(10) Uani 1 1 d . .
H16A H 0.9071 0.3666 0.4707 0.035 Uiso 1 1 calc R U
C17 C 0.7879(4) 0.3943(3) 0.5545(3) 0.0241(9) Uani 1 1 d . .
H17A H 0.8009 0.3436 0.5904 0.029 Uiso 1 1 calc R U
C18 C 0.5037(4) 0.3257(3) 0.6724(3) 0.0212(8) Uani 1 1 d . .
C19 C 0.5211(5) 0.2375(3) 0.6394(3) 0.0294(10) Uani 1 1 d . .
H19A H 0.5984 0.2385 0.6118 0.035 Uiso 1 1 calc R U
C20 C 0.4245(6) 0.1483(4) 0.6474(3) 0.0353(12) Uani 1 1 d . .
H20A H 0.4374 0.0881 0.6264 0.042 Uiso 1 1 calc R U
C21 C 0.3111(5) 0.1467(4) 0.6852(3) 0.0306(11) Uani 1 1 d . .
H21A H 0.2448 0.0856 0.6890 0.037 Uiso 1 1 calc R U
C22 C 0.2924(5) 0.2333(3) 0.7177(3) 0.0259(9) Uani 1 1 d . .
H22A H 0.2138 0.2317 0.7443 0.031 Uiso 1 1 calc R U
C23 C 0.3889(5) 0.3224(3) 0.7114(3) 0.0241(9) Uani 1 1 d . .
H23A H 0.3763 0.3818 0.7340 0.029 Uiso 1 1 calc R U
C24 C 0.6214(4) 0.5296(3) 0.9002(2) 0.0179(8) Uani 1 1 d . .
C25 C 0.4942(5) 0.4664(3) 0.8968(3) 0.0228(9) Uani 1 1 d . .
C26 C 0.4639(5) 0.3706(3) 0.9277(3) 0.0278(10) Uani 1 1 d . .
C27 C 0.5691(6) 0.3369(3) 0.9644(3) 0.0310(11) Uani 1 1 d . .
C28 C 0.6977(5) 0.3966(3) 0.9730(3) 0.0288(10) Uani 1 1 d . .
C29 C 0.7202(5) 0.4917(3) 0.9415(3) 0.0219(9) Uani 1 1 d . .
C30 C 0.7828(4) 0.8421(3) 0.6996(3) 0.0186(8) Uani 1 1 d . .
C31 C 0.7671(5) 0.9228(3) 0.6550(3) 0.0251(9) Uani 1 1 d . .
H31A H 0.7341 0.9731 0.6786 0.030 Uiso 1 1 calc R U
C32 C 0.8003(5) 0.9297(4) 0.5747(3) 0.0317(11) Uani 1 1 d . .
H32A H 0.7901 0.9848 0.5431 0.038 Uiso 1 1 calc R U
C33 C 0.8482(5) 0.8554(4) 0.5418(3) 0.0305(10) Uani 1 1 d . .
H33A H 0.8727 0.8589 0.4877 0.037 Uiso 1 1 calc R U
C34 C 0.8594(5) 0.7758(4) 0.5896(3) 0.0271(10) Uani 1 1 d . .
H34A H 0.8922 0.7247 0.5671 0.033 Uiso 1 1 calc R U
C35 C 0.9215(4) 0.8846(3) 0.8593(3) 0.0165(8) Uani 1 1 d . .
C36 C 1.0086(4) 0.9703(3) 0.8306(3) 0.0192(8) Uani 1 1 d . .
H36A H 0.9869 0.9962 0.7794 0.023 Uiso 1 1 calc R U
C37 C 1.1269(4) 1.0170(3) 0.8776(3) 0.0228(9) Uani 1 1 d . .
H37A H 1.1859 1.0751 0.8586 0.027 Uiso 1 1 calc R U
C38 C 1.1588(4) 0.9790(3) 0.9522(3) 0.0237(9) Uani 1 1 d . .
H38A H 1.2385 1.0123 0.9846 0.028 Uiso 1 1 calc R U
C39 C 1.0752(4) 0.8929(3) 0.9797(3) 0.0228(9) Uani 1 1 d . .
H39A H 1.0989 0.8660 1.0300 0.027 Uiso 1 1 calc R U
C40 C 0.9565(4) 0.8458(3) 0.9335(3) 0.0185(8) Uani 1 1 d . .
H40A H 0.8990 0.7871 0.9526 0.022 Uiso 1 1 calc R U
C41 C 0.6555(4) 0.9129(3) 0.8314(2) 0.0166(8) Uani 1 1 d . .
C42 C 0.7033(4) 1.0165(3) 0.8301(3) 0.0196(8) Uani 1 1 d . .
H42A H 0.7898 1.0456 0.8127 0.024 Uiso 1 1 calc R U
C43 C 0.6250(5) 1.0768(3) 0.8540(3) 0.0255(9) Uani 1 1 d . .
H43A H 0.6577 1.1472 0.8528 0.031 Uiso 1 1 calc R U
C44 C 0.4977(5) 1.0344(3) 0.8799(3) 0.0279(10) Uani 1 1 d . .
H44A H 0.4438 1.0759 0.8960 0.033 Uiso 1 1 calc R U
C45 C 0.4504(5) 0.9321(3) 0.8819(3) 0.0303(11) Uani 1 1 d . .
H45A H 0.3641 0.9033 0.8997 0.036 Uiso 1 1 calc R U
C46 C 0.5285(4) 0.8713(3) 0.8581(3) 0.0225(9) Uani 1 1 d . .
H46A H 0.4956 0.8010 0.8600 0.027 Uiso 1 1 calc R U

loop_
_atom_site_aniso_label
_atom_site_aniso_U_11
_atom_site_aniso_U_22
_atom_site_aniso_U_33
_atom_site_aniso_U_23
_atom_site_aniso_U_13
_atom_site_aniso_U_12
Au1 0.01821(8) 0.01571(8) 0.02512(9) -0.00040(6) -0.00081(6) 0.00698(6)
Au2 0.01734(8) 0.01176(7) 0.02040(8) -0.00059(5) 0.00239(6) 0.00377(5)
Cu1 0.0209(3) 0.0161(2) 0.0241(3) -0.00138(19) 0.0021(2) 0.0070(2)
Cl1 0.1334(17) 0.0568(10) 0.0377(8) 0.0209(7) 0.0300(9) 0.0678(11)
Cl2 0.0273(6) 0.0280(6) 0.0609(9) -0.0016(6) 0.0123(6) 0.0134(5)
Cl3 0.0484(8) 0.0302(6) 0.0328(7) -0.0050(5) 0.0130(6) -0.0160(6)
Cl4 0.0691(10) 0.0482(8) 0.0303(7) 0.0047(6) -0.0015(6) 0.0406(8)
F1 0.0440(17) 0.0315(15) 0.0298(15) 0.0031(12) 0.0106(13) 0.0193(13)
F2 0.058(2) 0.0350(17) 0.0463(19) -0.0009(14) -0.0006(16) 0.0349(16)
F3 0.0381(17) 0.0340(16) 0.057(2) 0.0194(14) 0.0238(15) 0.0217(14)
F4 0.0225(13) 0.0279(14) 0.0332(15) -0.0022(11) 0.0026(11) 0.0065(11)
F5 0.092(3) 0.0170(14) 0.0351(17) 0.0058(12) 0.0125(18) 0.0107(16)
F6 0.0244(14) 0.0380(16) 0.0331(15) 0.0020(12) 0.0006(12) 0.0117(12)
B1 0.030(3) 0.031(3) 0.055(4) -0.009(3) 0.010(3) 0.008(2)
F7 0.042(2) 0.062(2) 0.104(3) -0.028(2) 0.027(2) 0.0099(18)
F8 0.0380(18) 0.0380(18) 0.065(2) 0.0269(16) 0.0067(16) 0.0081(14)
F9 0.052(2) 0.046(2) 0.060(2) 0.0209(17) 0.0197(18) 0.0180(17)
F10 0.0278(16) 0.0426(19) 0.077(3) 0.0007(17) 0.0050(16) 0.0099(14)
P1 0.0196(5) 0.0162(5) 0.0226(5) -0.0006(4) 0.0003(4) 0.0072(4)
P2 0.0165(5) 0.0126(5) 0.0202(5) 0.0003(4) 0.0014(4) 0.0049(4)
N1 0.0190(17) 0.0221(18) 0.0200(18) -0.0010(14) 0.0004(14) 0.0108(14)
N2 0.0185(17) 0.0180(17) 0.0223(18) -0.0027(14) -0.0015(14) 0.0025(14)
C1 0.019(2) 0.0138(18) 0.027(2) -0.0073(16) -0.0089(16) 0.0091(15)
C2 0.026(2) 0.024(2) 0.028(2) -0.0087(18) -0.0029(19) 0.0092(18)
C3 0.049(3) 0.020(2) 0.028(2) 0.0000(18) 0.000(2) 0.016(2)
C4 0.034(3) 0.022(2) 0.033(3) -0.0070(19) -0.009(2) 0.016(2)
C5 0.022(2) 0.021(2) 0.038(3) -0.0039(19) -0.0026(19) 0.0086(18)
C6 0.020(2) 0.022(2) 0.035(3) 0.0005(18) -0.0001(18) 0.0085(17)
C7 0.022(2) 0.021(2) 0.019(2) -0.0049(15) 0.0013(16) 0.0107(16)
C8 0.036(3) 0.024(2) 0.022(2) -0.0005(17) -0.0001(19) 0.014(2)
C9 0.048(3) 0.027(2) 0.027(2) -0.0001(19) -0.002(2) 0.023(2)
C10 0.034(3) 0.041(3) 0.027(2) -0.005(2) -0.006(2) 0.023(2)
C11 0.026(2) 0.029(2) 0.026(2) -0.0042(18) 0.0006(18) 0.0091(19)
C12 0.018(2) 0.023(2) 0.022(2) -0.0029(16) -0.0048(16) 0.0027(16)
C13 0.022(2) 0.026(2) 0.027(2) 0.0002(18) -0.0040(18) 0.0030(18)
C14 0.037(3) 0.028(2) 0.020(2) 0.0026(18) -0.0061(19) 0.001(2)
C15 0.025(2) 0.045(3) 0.021(2) -0.003(2) -0.0001(19) -0.005(2)
C16 0.018(2) 0.036(3) 0.031(3) -0.009(2) 0.0025(18) 0.0027(19)
C17 0.019(2) 0.024(2) 0.028(2) -0.0016(18) 0.0008(18) 0.0047(17)
C18 0.023(2) 0.019(2) 0.024(2) 0.0004(16) 0.0022(17) 0.0080(17)
C19 0.028(2) 0.022(2) 0.038(3) -0.0043(19) 0.010(2) 0.0015(18)
C20 0.043(3) 0.018(2) 0.044(3) -0.007(2) 0.009(2) 0.004(2)
C21 0.032(3) 0.026(2) 0.028(2) 0.0000(19) 0.003(2) -0.003(2)
C22 0.024(2) 0.027(2) 0.025(2) 0.0009(18) 0.0035(18) 0.0047(18)
C23 0.029(2) 0.025(2) 0.020(2) -0.0002(17) -0.0008(18) 0.0115(19)
C24 0.025(2) 0.0110(17) 0.0179(19) -0.0026(14) 0.0075(16) 0.0036(15)
C25 0.028(2) 0.019(2) 0.024(2) -0.0030(16) 0.0055(18) 0.0089(17)
C26 0.037(3) 0.020(2) 0.022(2) -0.0061(17) 0.011(2) -0.0034(19)
C27 0.058(3) 0.014(2) 0.022(2) 0.0009(17) 0.008(2) 0.011(2)
C28 0.047(3) 0.025(2) 0.021(2) -0.0009(18) 0.002(2) 0.020(2)
C29 0.025(2) 0.020(2) 0.022(2) -0.0005(16) 0.0074(17) 0.0073(17)
C30 0.019(2) 0.0149(18) 0.021(2) -0.0004(15) -0.0001(16) 0.0038(15)
C31 0.032(2) 0.023(2) 0.022(2) 0.0028(17) 0.0024(19) 0.0117(19)
C32 0.040(3) 0.027(2) 0.027(2) 0.0043(19) -0.004(2) 0.009(2)
C33 0.034(3) 0.036(3) 0.021(2) 0.0038(19) 0.0036(19) 0.006(2)
C34 0.030(2) 0.027(2) 0.025(2) -0.0010(18) 0.0068(19) 0.0070(19)
C35 0.0136(18) 0.0150(18) 0.023(2) -0.0028(15) 0.0028(15) 0.0077(15)
C36 0.0153(19) 0.019(2) 0.025(2) -0.0011(16) 0.0048(16) 0.0066(16)
C37 0.0149(19) 0.019(2) 0.034(2) -0.0011(17) 0.0071(17) 0.0031(16)
C38 0.0132(19) 0.030(2) 0.030(2) -0.0063(18) 0.0008(17) 0.0083(17)
C39 0.018(2) 0.028(2) 0.025(2) -0.0022(18) 0.0026(17) 0.0098(17)
C40 0.0182(19) 0.0162(19) 0.021(2) 0.0012(15) 0.0016(16) 0.0048(15)
C41 0.0138(18) 0.0152(18) 0.021(2) 0.0002(15) -0.0008(15) 0.0050(14)
C42 0.0159(19) 0.0154(19) 0.028(2) 0.0033(16) 0.0048(16) 0.0034(15)
C43 0.027(2) 0.015(2) 0.037(3) 0.0018(18) 0.006(2) 0.0088(17)
C44 0.022(2) 0.023(2) 0.041(3) -0.0002(19) 0.005(2) 0.0104(18)
C45 0.018(2) 0.025(2) 0.051(3) 0.003(2) 0.014(2) 0.0060(18)
C46 0.0147(19) 0.0165(19) 0.036(3) 0.0020(17) 0.0031(17) 0.0025(15)

loop_
_atom_type_symbol
_atom_type_description
_atom_type_scat_dispersion_real
_atom_type_scat_dispersion_imag
_atom_type_scat_source
C C 0.0033 0.0016 'International Tables Vol C Tables 4.2.6.8 and 6.1.1.4'
H H 0.0000 0.0000 'International Tables Vol C Tables 4.2.6.8 and 6.1.1.4'
F F 0.0171 0.0103 'International Tables Vol C Tables 4.2.6.8 and 6.1.1.4'
P P 0.1023 0.0942 'International Tables Vol C Tables 4.2.6.8 and 6.1.1.4'
Cl Cl 0.1484 0.1585 'International Tables Vol C Tables 4.2.6.8 and 6.1.1.4'
Au Au -2.0133 8.8022 'International Tables Vol C Tables 4.2.6.8 and 6.1.1.4'
Cu Cu 0.3201 1.2651 'International Tables Vol C Tables 4.2.6.8 and 6.1.1.4'
B B 0.0013 0.0007 'International Tables Vol C Tables 4.2.6.8 and 6.1.1.4'
N N 0.0061 0.0033 'International Tables Vol C Tables 4.2.6.8 and 6.1.1.4'

loop_
_geom_angle_atom_site_label_1
_geom_angle_atom_site_label_2
_geom_angle_atom_site_label_3
_geom_angle
C1 Au1 P1 167.99(12)
C1 Au1 Cu1 115.32(12)
P1 Au1 Cu1 71.00(3)
C1 Au1 Au2 89.07(11)
P1 Au1 Au2 102.78(3)
Cu1 Au1 Au2 56.134(11)
C24 Au2 P2 172.24(12)
C24 Au2 Cu1 105.48(11)
P2 Au2 Cu1 76.38(3)
C24 Au2 Au1 89.02(11)
P2 Au2 Au1 98.34(3)
Cu1 Au2 Au1 60.079(12)
N2 Cu1 N1 166.92(16)
N2 Cu1 Au2 97.80(11)
N1 Cu1 Au2 95.06(11)
N2 Cu1 Au1 89.95(11)
N1 Cu1 Au1 97.91(11)
Au2 Cu1 Au1 63.788(12)
F7 B1 F10 113.4(5)
F7 B1 F8 113.8(5)
F10 B1 F8 112.1(5)
F7 B1 F9 104.3(5)
F10 B1 F9 105.5(5)
F8 B1 F9 106.8(5)
C18 P1 C12 110.4(2)
C18 P1 C7 105.0(2)
C12 P1 C7 100.34(19)
C18 P1 Au1 111.95(14)
C12 P1 Au1 110.98(15)
C7 P1 Au1 117.44(13)
C41 P2 C35 104.33(18)
C41 P2 C30 106.92(19)
C35 P2 C30 103.96(19)
C41 P2 Au2 114.25(14)
C35 P2 Au2 110.56(13)
C30 P2 Au2 115.72(14)
C11 N1 C7 117.9(4)
C11 N1 Cu1 121.1(3)
C7 N1 Cu1 120.9(3)
C34 N2 C30 118.4(4)
C34 N2 Cu1 117.3(3)
C30 N2 Cu1 124.1(3)
C2 C1 C6 113.1(4)
C2 C1 Au1 120.9(3)
C6 C1 Au1 125.5(3)
C1 C2 F1 118.4(4)
C1 C2 C3 125.8(4)
F1 C2 C3 115.8(4)
C4 C3 C2 117.7(4)
C4 C3 Cl1 120.3(4)
C2 C3 Cl1 122.0(4)
F2 C4 C5 120.0(4)
F2 C4 C3 119.4(4)
C5 C4 C3 120.6(4)
C4 C5 C6 118.5(4)
C4 C5 Cl2 119.4(4)
C6 C5 Cl2 122.1(4)
F3 C6 C5 116.3(4)
F3 C6 C1 119.4(4)
C5 C6 C1 124.2(4)
N1 C7 C8 122.3(4)
N1 C7 P1 114.0(3)
C8 C7 P1 123.5(3)
C7 C8 C9 119.2(5)
C7 C8 H8A 120.4
C9 C8 H8A 120.4
C10 C9 C8 118.7(4)
C10 C9 H9A 120.6
C8 C9 H9A 120.6
C9 C10 C11 119.5(5)
C9 C10 H10A 120.3
C11 C10 H10A 120.3
N1 C11 C10 122.3(5)
N1 C11 H11A 118.8
C10 C11 H11A 118.8
C13 C12 C17 118.9(4)
C13 C12 P1 118.9(3)
C17 C12 P1 122.1(3)
C14 C13 C12 120.8(5)
C14 C13 H13A 119.6
C12 C13 H13A 119.6
C13 C14 C15 119.8(5)
C13 C14 H14A 120.1
C15 C14 H14A 120.1
C16 C15 C14 119.8(4)
C16 C15 H15A 120.1
C14 C15 H15A 120.1
C17 C16 C15 120.6(5)
C17 C16 H16A 119.7
C15 C16 H16A 119.7
C16 C17 C12 120.0(4)
C16 C17 H17A 120.0
C12 C17 H17A 120.0
C23 C18 C19 119.0(4)
C23 C18 P1 117.9(3)
C19 C18 P1 123.1(3)
C20 C19 C18 119.6(4)
C20 C19 H19A 120.2
C18 C19 H19A 120.2
C21 C20 C19 120.6(5)
C21 C20 H20A 119.7
C19 C20 H20A 119.7
C20 C21 C22 120.5(4)
C20 C21 H21A 119.8
C22 C21 H21A 119.8
C21 C22 C23 119.6(4)
C21 C22 H22A 120.2
C23 C22 H22A 120.2
C22 C23 C18 120.8(4)
C22 C23 H23A 119.6
C18 C23 H23A 119.6
C25 C24 C29 114.0(4)
C25 C24 Au2 126.6(3)
C29 C24 Au2 119.5(3)
F4 C25 C24 119.0(4)
F4 C25 C26 116.5(4)
C24 C25 C26 124.5(4)
C27 C26 C25 117.7(4)
C27 C26 Cl3 120.7(4)
C25 C26 Cl3 121.6(4)
F5 C27 C28 119.9(5)
F5 C27 C26 118.8(5)
C28 C27 C26 121.3(4)
C27 C28 C29 117.9(4)
C27 C28 Cl4 120.0(4)
C29 C28 Cl4 122.2(4)
F6 C29 C28 116.3(4)
F6 C29 C24 119.2(4)
C28 C29 C24 124.5(4)
N2 C30 C31 121.7(4)
N2 C30 P2 114.5(3)
C31 C30 P2 123.8(3)
C30 C31 C32 119.3(4)
C30 C31 H31A 120.4
C32 C31 H31A 120.4
C33 C32 C31 119.2(4)
C33 C32 H32A 120.4
C31 C32 H32A 120.4
C34 C33 C32 118.5(4)
C34 C33 H33A 120.8
C32 C33 H33A 120.8
N2 C34 C33 123.0(4)
N2 C34 H34A 118.5
C33 C34 H34A 118.5
C40 C35 C36 119.6(4)
C40 C35 P2 118.2(3)
C36 C35 P2 122.0(3)
C37 C36 C35 119.5(4)
C37 C36 H36A 120.3
C35 C36 H36A 120.3
C38 C37 C36 120.3(4)
C38 C37 H37A 119.9
C36 C37 H37A 119.9
C37 C38 C39 120.4(4)
C37 C38 H38A 119.8
C39 C38 H38A 119.8
C38 C39 C40 119.9(4)
C38 C39 H39A 120.0
C40 C39 H39A 120.0
C39 C40 C35 120.3(4)
C39 C40 H40A 119.9
C35 C40 H40A 119.9
C42 C41 C46 119.2(4)
C42 C41 P2 122.9(3)
C46 C41 P2 117.7(3)
C43 C42 C41 120.2(4)
C43 C42 H42A 119.9
C41 C42 H42A 119.9
C42 C43 C44 120.1(4)
C42 C43 H43A 119.9
C44 C43 H43A 119.9
C45 C44 C43 119.9(4)
C45 C44 H44A 120.0
C43 C44 H44A 120.0
C44 C45 C46 120.2(4)
C44 C45 H45A 119.9
C46 C45 H45A 119.9
C45 C46 C41 120.3(4)
C45 C46 H46A 119.8
C41 C46 H46A 119.8

loop_
_geom_bond_atom_site_label_1
_geom_bond_atom_site_label_2
_geom_bond_distance
Au1 C1 2.056(4)
Au1 P1 2.2916(11)
Au1 Cu1 2.9647(6)
Au1 Au2 3.0689(2)
Au2 C24 2.068(4)
Au2 P2 2.2988(10)
Au2 Cu1 2.8403(5)
Cu1 N2 1.907(4)
Cu1 N1 1.908(3)
Cl1 C3 1.710(5)
Cl2 C5 1.729(5)
Cl3 C26 1.725(5)
Cl4 C28 1.726(5)
F1 C2 1.359(5)
F2 C4 1.344(5)
F3 C6 1.352(5)
F4 C25 1.344(5)
F5 C27 1.342(5)
F6 C29 1.353(5)
B1 F7 1.356(7)
B1 F10 1.374(7)
B1 F8 1.377(7)
B1 F9 1.432(8)
P1 C18 1.812(4)
P1 C12 1.817(5)
P1 C7 1.841(4)
P2 C41 1.815(4)
P2 C35 1.816(4)
P2 C30 1.835(4)
N1 C11 1.342(6)
N1 C7 1.357(5)
N2 C34 1.346(6)
N2 C30 1.358(5)
C1 C2 1.349(6)
C1 C6 1.418(6)
C2 C3 1.401(6)
C3 C4 1.381(7)
C4 C5 1.367(7)
C5 C6 1.386(6)
C7 C8 1.379(6)
C8 C9 1.386(7)
C8 H8A 0.9500
C9 C10 1.373(7)
C9 H9A 0.9500
C10 C11 1.389(7)
C10 H10A 0.9500
C11 H11A 0.9500
C12 C13 1.394(6)
C12 C17 1.402(6)
C13 C14 1.380(7)
C13 H13A 0.9500
C14 C15 1.392(7)
C14 H14A 0.9500
C15 C16 1.384(7)
C15 H15A 0.9500
C16 C17 1.382(6)
C16 H16A 0.9500
C17 H17A 0.9500
C18 C23 1.388(6)
C18 C19 1.401(6)
C19 C20 1.392(7)
C19 H19A 0.9500
C20 C21 1.368(7)
C20 H20A 0.9500
C21 C22 1.383(7)
C21 H21A 0.9500
C22 C23 1.386(6)
C22 H22A 0.9500
C23 H23A 0.9500
C24 C25 1.376(6)
C24 C29 1.392(6)
C25 C26 1.397(6)
C26 C27 1.381(7)
C27 C28 1.368(7)
C28 C29 1.392(6)
C30 C31 1.379(6)
C31 C32 1.397(7)
C31 H31A 0.9500
C32 C33 1.383(7)
C32 H32A 0.9500
C33 C34 1.383(7)
C33 H33A 0.9500
C34 H34A 0.9500
C35 C40 1.397(6)
C35 C36 1.408(6)
C36 C37 1.394(6)
C36 H36A 0.9500
C37 C38 1.388(6)
C37 H37A 0.9500
C38 C39 1.388(6)
C38 H38A 0.9500
C39 C40 1.390(6)
C39 H39A 0.9500
C40 H40A 0.9500
C41 C42 1.399(6)
C41 C46 1.400(6)
C42 C43 1.383(6)
C42 H42A 0.9500
C43 C44 1.399(6)
C43 H43A 0.9500
C44 C45 1.381(6)
C44 H44A 0.9500
C45 C46 1.385(6)
C45 H45A 0.9500
C46 H46A 0.9500

loop_
_geom_torsion_atom_site_label_1
_geom_torsion_atom_site_label_2
_geom_torsion_atom_site_label_3
_geom_torsion_atom_site_label_4
_geom_torsion
C6 C1 C2 F1 -177.9(4)
Au1 C1 C2 F1 -5.4(6)
C6 C1 C2 C3 2.7(7)
Au1 C1 C2 C3 175.2(4)
C1 C2 C3 C4 -2.2(8)
F1 C2 C3 C4 178.4(4)
C1 C2 C3 Cl1 178.0(4)
F1 C2 C3 Cl1 -1.4(6)
C2 C3 C4 F2 -180.0(4)
Cl1 C3 C4 F2 -0.2(7)
C2 C3 C4 C5 1.0(7)
Cl1 C3 C4 C5 -179.2(4)
F2 C4 C5 C6 -179.7(4)
C3 C4 C5 C6 -0.6(7)
F2 C4 C5 Cl2 -1.1(6)
C3 C4 C5 Cl2 178.0(4)
C4 C5 C6 F3 180.0(4)
Cl2 C5 C6 F3 1.4(6)
C4 C5 C6 C1 1.4(7)
Cl2 C5 C6 C1 -177.2(4)
C2 C1 C6 F3 179.1(4)
Au1 C1 C6 F3 7.1(6)
C2 C1 C6 C5 -2.3(7)
Au1 C1 C6 C5 -174.3(4)
C11 N1 C7 C8 2.1(6)
Cu1 N1 C7 C8 -174.6(3)
C11 N1 C7 P1 -173.6(3)
Cu1 N1 C7 P1 9.7(4)
C18 P1 C7 N1 -169.7(3)
C12 P1 C7 N1 75.7(3)
Au1 P1 C7 N1 -44.6(3)
C18 P1 C7 C8 14.6(4)
C12 P1 C7 C8 -100.0(4)
Au1 P1 C7 C8 139.7(3)
N1 C7 C8 C9 -2.0(7)
P1 C7 C8 C9 173.3(3)
C7 C8 C9 C10 0.7(7)
C8 C9 C10 C11 0.5(7)
C7 N1 C11 C10 -0.8(6)
Cu1 N1 C11 C10 175.8(4)
C9 C10 C11 N1 -0.4(7)
C18 P1 C12 C13 117.3(4)
C7 P1 C12 C13 -132.3(4)
Au1 P1 C12 C13 -7.5(4)
C18 P1 C12 C17 -66.3(4)
C7 P1 C12 C17 44.1(4)
Au1 P1 C12 C17 169.0(3)
C17 C12 C13 C14 -1.2(7)
P1 C12 C13 C14 175.3(4)
C12 C13 C14 C15 1.7(7)
C13 C14 C15 C16 -1.0(7)
C14 C15 C16 C17 -0.1(7)
C15 C16 C17 C12 0.6(7)
C13 C12 C17 C16 0.0(6)
P1 C12 C17 C16 -176.4(3)
C12 P1 C18 C23 -145.5(3)
C7 P1 C18 C23 107.1(4)
Au1 P1 C18 C23 -21.3(4)
C12 P1 C18 C19 35.6(5)
C7 P1 C18 C19 -71.7(4)
Au1 P1 C18 C19 159.8(4)
C23 C18 C19 C20 -0.9(7)
P1 C18 C19 C20 177.9(4)
C18 C19 C20 C21 1.8(8)
C19 C20 C21 C22 -1.6(8)
C20 C21 C22 C23 0.5(7)
C21 C22 C23 C18 0.3(7)
C19 C18 C23 C22 -0.1(7)
P1 C18 C23 C22 -179.0(3)
C29 C24 C25 F4 177.9(4)
Au2 C24 C25 F4 -3.2(6)
C29 C24 C25 C26 -3.1(6)
Au2 C24 C25 C26 175.9(3)
F4 C25 C26 C27 179.2(4)
C24 C25 C26 C27 0.1(7)
F4 C25 C26 Cl3 -1.5(6)
C24 C25 C26 Cl3 179.5(3)
C25 C26 C27 F5 -178.4(4)
Cl3 C26 C27 F5 2.3(6)
C25 C26 C27 C28 2.4(7)
Cl3 C26 C27 C28 -176.9(4)
F5 C27 C28 C29 179.1(4)
C26 C27 C28 C29 -1.7(7)
F5 C27 C28 Cl4 -0.3(6)
C26 C27 C28 Cl4 178.9(4)
C27 C28 C29 F6 178.4(4)
Cl4 C28 C29 F6 -2.2(6)
C27 C28 C29 C24 -1.7(7)
Cl4 C28 C29 C24 177.7(3)
C25 C24 C29 F6 -176.1(4)
Au2 C24 C29 F6 4.8(5)
C25 C24 C29 C28 3.9(6)
Au2 C24 C29 C28 -175.1(3)
C34 N2 C30 C31 3.0(6)
Cu1 N2 C30 C31 -172.0(3)
C34 N2 C30 P2 -174.1(3)
Cu1 N2 C30 P2 10.9(5)
C41 P2 C30 N2 -163.9(3)
C35 P2 C30 N2 86.1(3)
Au2 P2 C30 N2 -35.3(4)
C41 P2 C30 C31 19.0(4)
C35 P2 C30 C31 -91.0(4)
Au2 P2 C30 C31 147.6(3)
N2 C30 C31 C32 -2.1(7)
P2 C30 C31 C32 174.8(4)
C30 C31 C32 C33 0.0(7)
C31 C32 C33 C34 1.0(8)
C30 N2 C34 C33 -2.0(7)
Cu1 N2 C34 C33 173.4(4)
C32 C33 C34 N2 0.0(8)
C41 P2 C35 C40 100.1(3)
C30 P2 C35 C40 -147.9(3)
Au2 P2 C35 C40 -23.1(3)
C41 P2 C35 C36 -73.9(4)
C30 P2 C35 C36 38.0(4)
Au2 P2 C35 C36 162.8(3)
C40 C35 C36 C37 -1.7(6)
P2 C35 C36 C37 172.2(3)
C35 C36 C37 C38 0.2(6)
C36 C37 C38 C39 1.7(6)
C37 C38 C39 C40 -2.0(6)
C38 C39 C40 C35 0.4(6)
C36 C35 C40 C39 1.4(6)
P2 C35 C40 C39 -172.8(3)
C35 P2 C41 C42 42.7(4)
C30 P2 C41 C42 -67.0(4)
Au2 P2 C41 C42 163.6(3)
C35 P2 C41 C46 -132.2(3)
C30 P2 C41 C46 118.0(4)
Au2 P2 C41 C46 -11.4(4)
C46 C41 C42 C43 -0.8(6)
P2 C41 C42 C43 -175.7(3)
C41 C42 C43 C44 0.2(7)
C42 C43 C44 C45 0.3(8)
C43 C44 C45 C46 -0.2(8)
C44 C45 C46 C41 -0.4(8)
C42 C41 C46 C45 0.9(7)
P2 C41 C46 C45 176.0(4)
